data_4038210
loop_
_publ_author_name
'Helberg, Julian'
'Amp\&sler, Torsten'
'Zipse, Hendrik'

_publ_section_title
;
 Pyridinyl Amide Ion Pairs as Lewis Base Organocatalysts.
;
_journal_name_full 'The Journal of organic chemistry'
_journal_paper_doi 10.1021/acs.joc.0c00114
_journal_year 2020
_chemical_formula_moiety 'C12 H11 N2 O3 S ,C11 H15 N2'
_chemical_formula_sum 'C23 H26 N4 O3 S'
_chemical_formula_weight 438.54
_chemical_name_common 458a
_space_group_crystal_system monoclinic
_space_group_IT_number 14
_space_group_name_Hall '-P 2ybc'
_space_group_name_H-M_alt 'P 1 21/c 1'
_atom_sites_solution_hydrogens geom
_audit_block_code C12H11N2O3S_C11H15N2_xv090_zipse
_audit_creation_method 'APEX3 v2017.3-0'
_audit_update_record 05-Feb-19
_cell_angle_alpha 90
_cell_angle_beta 90.582(3)
_cell_angle_gamma 90
_cell_formula_units_Z 4
_cell_length_a 11.9827(9)
_cell_length_b 9.6390(7)
_cell_length_c 18.4664(15)
_cell_measurement_reflns_used 9904
_cell_measurement_temperature 107.(2)
_cell_measurement_theta_max 26.3715
_cell_measurement_theta_min 2.7120
_cell_volume 2132.8(3)
_computing_cell_refinement 'SAINT V8.38A (Bruker AXS Inc., 2017)'
_computing_data_collection 'APEX3 v2016.5-0, Bruker AXS (2016)'
_computing_data_reduction 'SAINT V8.38A (Bruker AXS Inc., 2017)'
_computing_molecular_graphics 'shelXle (C.B. Huebschle, rev 833)'
_computing_structure_refinement 'SHELXL-2016/6 (Sheldrick, 2016)'
_computing_structure_solution 'SHELXT 2014/5 (Sheldrick, 2014)'
_diffrn_ambient_temperature 107.(2)
_diffrn_detector_area_resol_mean 7.3910
_diffrn_measured_fraction_theta_full 0.997
_diffrn_measured_fraction_theta_max 0.997
_diffrn_measurement_device 'fixed-chi three-circle diffractometer'
_diffrn_measurement_device_type 'Bruker D8 Venture TXS'
_diffrn_measurement_method 'mix of phi and omega scans'
_diffrn_radiation_monochromator 'focusing mirrors'
_diffrn_radiation_type MoK\a
_diffrn_radiation_wavelength 0.71073
_diffrn_reflns_av_R_equivalents 0.0481
_diffrn_reflns_av_unetI/netI 0.0322
_diffrn_reflns_Laue_measured_fraction_full 0.997
_diffrn_reflns_Laue_measured_fraction_max 0.997
_diffrn_reflns_limit_h_max 14
_diffrn_reflns_limit_h_min -14
_diffrn_reflns_limit_k_max 12
_diffrn_reflns_limit_k_min -12
_diffrn_reflns_limit_l_max 23
_diffrn_reflns_limit_l_min -23
_diffrn_reflns_number 28433
_diffrn_reflns_point_group_measured_fraction_full 0.997
_diffrn_reflns_point_group_measured_fraction_max 0.997
_diffrn_reflns_theta_full 25.242
_diffrn_reflns_theta_max 26.372
_diffrn_reflns_theta_min 2.934
_diffrn_source 'rotating anode (TXS)'
_diffrn_source_current 50
_diffrn_source_power 2.5
_diffrn_source_type 'Bruker TXS'
_diffrn_source_voltage 50
_exptl_absorpt_coefficient_mu 0.185
_exptl_absorpt_correction_T_max 0.99
_exptl_absorpt_correction_T_min 0.95
_exptl_absorpt_correction_type multi-scan
_exptl_absorpt_process_details
;
SADABS-2016/2 - Bruker AXS area detector scaling and absorption correction
;
_exptl_crystal_colour colourless
_exptl_crystal_density_diffrn 1.366
_exptl_crystal_density_method 'not measured'
_exptl_crystal_description block
_exptl_crystal_F_000 928
_exptl_crystal_size_max 0.090
_exptl_crystal_size_mid 0.040
_exptl_crystal_size_min 0.030
_refine_diff_density_max 0.378
_refine_diff_density_min -0.408
_refine_diff_density_rms 0.047
_refine_ls_extinction_method none
_refine_ls_goodness_of_fit_ref 1.050
_refine_ls_hydrogen_treatment constr
_refine_ls_matrix_type full
_refine_ls_number_parameters 283
_refine_ls_number_reflns 4342
_refine_ls_number_restraints 1
_refine_ls_restrained_S_all 1.051
_refine_ls_R_factor_all 0.0522
_refine_ls_R_factor_gt 0.0402
_refine_ls_shift/su_max 0.000
_refine_ls_shift/su_mean 0.000
_refine_ls_structure_factor_coef Fsqd
_refine_ls_weighting_details 'w=1/[\s^2^(Fo^2^)+(0.0382P)^2^+1.6219P] where P=(Fo^2^+2Fc^2^)/3'
_refine_ls_weighting_scheme calc
_refine_ls_wR_factor_gt 0.0973
_refine_ls_wR_factor_ref 0.1050
_reflns_Friedel_coverage 0.000
_reflns_number_gt 3618
_reflns_number_total 4342
_reflns_threshold_expression 'I > 2\s(I)'
_cod_data_source_file jo0c00114_si_002.cif
_cod_data_source_block xv090
_cod_depositor_comments
;
The following automatic conversions were performed:

data item '_exptl_absorpt_correction_type' value 'Multi-Scan' was
changed to 'multi-scan' in accordance with the
/home/data/users/saulius/crontab/automatic-downloads/rss-feeds/ACS/lib/dictionaries/cif_core.dic
dictionary named 'cif_core.dic' version 2.4.2 last updated on
2011-04-26.

Automatic conversion script
Id: cif_fix_values 7556 2019-12-06 15:28:31Z antanas 
;
_cod_database_code 4038210
_shelx_estimated_absorpt_t_min 0.984
_shelx_estimated_absorpt_t_max 0.994
_shelx_space_group_comment
;
The symmetry employed for this shelxl refinement is uniquely defined
by the following loop, which should always be used as a source of
symmetry information in preference to the above space-group names.
They are only intended as comments.
;

loop_
_space_group_symop_operation_xyz
'x, y, z'
'-x, y+1/2, -z+1/2'
'-x, -y, -z'
'x, -y-1/2, z-1/2'

loop_
_atom_site_label
_atom_site_type_symbol
_atom_site_fract_x
_atom_site_fract_y
_atom_site_fract_z
_atom_site_U_iso_or_equiv
_atom_site_adp_type
_atom_site_occupancy
_atom_site_site_symmetry_order
_atom_site_calc_flag
_atom_site_refinement_flags_posn
_atom_site_refinement_flags_adp
_atom_site_refinement_flags_occupancy
_atom_site_disorder_assembly
_atom_site_disorder_group
S1 S 0.31582(4) 0.43322(5) 0.70879(2) 0.02526(13) Uani 1 1 d . . . . .
O1 O 0.40991(11) 0.34274(14) 0.69378(7) 0.0318(3) Uani 1 1 d . . . . .
O2 O 0.34631(11) 0.57073(14) 0.73430(7) 0.0314(3) Uani 1 1 d . . . . .
O3 O 0.10206(11) 0.49844(14) 0.42116(7) 0.0313(3) Uani 1 1 d . . . . .
N1 N 0.23650(13) 0.34937(16) 0.76016(8) 0.0283(4) Uani 1 1 d . . . . .
N2 N -0.05396(14) 0.5100(2) 0.85884(9) 0.0383(4) Uani 1 1 d . . . . .
N3 N 0.47784(12) 0.20920(16) 0.40772(8) 0.0261(3) Uani 1 1 d . . . . .
N4 N 0.61180(12) 0.07741(15) 0.36726(8) 0.0235(3) Uani 1 1 d . . . . .
C1 C 0.24708(14) 0.45823(18) 0.62422(9) 0.0223(4) Uani 1 1 d . . . . .
C2 C 0.24406(15) 0.58760(19) 0.59222(9) 0.0254(4) Uani 1 1 d . . . . .
H2 H 0.275757 0.664852 0.616870 0.030 Uiso 1 1 calc R U . . .
C3 C 0.19502(15) 0.60622(19) 0.52413(10) 0.0259(4) Uani 1 1 d . . . . .
H3 H 0.193406 0.695470 0.502326 0.031 Uiso 1 1 calc R U . . .
C4 C 0.14878(15) 0.49338(19) 0.48869(9) 0.0240(4) Uani 1 1 d . . . . .
C5 C 0.14933(15) 0.36306(19) 0.52164(10) 0.0256(4) Uani 1 1 d . . . . .
H5 H 0.116243 0.286086 0.497517 0.031 Uiso 1 1 calc R U . . .
C6 C 0.19771(14) 0.34566(18) 0.58905(9) 0.0239(4) Uani 1 1 d . . . . .
H6 H 0.197398 0.257004 0.611517 0.029 Uiso 1 1 calc R U . . .
C7 C 0.09744(17) 0.6308(2) 0.38610(11) 0.0339(5) Uani 1 1 d . . . . .
H7A H 0.060842 0.621014 0.338670 0.051 Uiso 1 1 calc R U . . .
H7B H 0.173362 0.666227 0.379697 0.051 Uiso 1 1 calc R U . . .
H7C H 0.054947 0.695778 0.415914 0.051 Uiso 1 1 calc R U . . .
C8 C 0.14157(15) 0.40868(19) 0.78847(9) 0.0256(4) Uani 1 1 d . . . . .
C9 C 0.09360(16) 0.53834(19) 0.77166(10) 0.0269(4) Uani 1 1 d . . . . .
H9 H 0.126718 0.596295 0.736244 0.032 Uiso 1 1 calc R U . . .
C10 C -0.00151(16) 0.5809(2) 0.80669(10) 0.0314(4) Uani 1 1 d . . . . .
H10 H -0.032519 0.667772 0.792777 0.038 Uiso 1 1 calc R U . . .
C11 C -0.00938(17) 0.3850(2) 0.87340(11) 0.0387(5) Uani 1 1 d . . . . .
H11 H -0.044680 0.329779 0.909118 0.046 Uiso 1 1 calc R U . . .
C12 C 0.08350(16) 0.3308(2) 0.84052(10) 0.0321(4) Uani 1 1 d . . . . .
H12 H 0.108625 0.240356 0.852993 0.038 Uiso 1 1 calc R U . . .
C13 C 0.52238(14) 0.15215(18) 0.34926(10) 0.0241(4) Uani 1 1 d . . . . .
H13 H 0.494322 0.163179 0.301307 0.029 Uiso 1 1 calc R U . . .
C14 C 0.54143(16) 0.17011(19) 0.46756(10) 0.0267(4) Uani 1 1 d . . . . .
C15 C 0.62714(15) 0.08656(18) 0.44173(10) 0.0256(4) Uani 1 1 d . . . . .
C16 C 0.70801(19) 0.0296(2) 0.48770(12) 0.0378(5) Uani 1 1 d . . . . .
H16 H 0.767323 -0.026232 0.470342 0.045 Uiso 1 1 calc R U . . .
C17 C 0.6957(2) 0.0605(2) 0.56098(13) 0.0506(7) Uani 1 1 d . . . . .
H17 H 0.748409 0.024165 0.594744 0.061 Uiso 1 1 calc R U . . .
C18 C 0.6085(2) 0.1430(2) 0.58658(11) 0.0483(6) Uani 1 1 d . . . . .
H18 H 0.603653 0.160236 0.637100 0.058 Uiso 1 1 calc R U . . .
C19 C 0.5300(2) 0.1996(2) 0.54110(11) 0.0379(5) Uani 1 1 d . . . . .
H19 H 0.470930 0.255724 0.558607 0.046 Uiso 1 1 calc R U . . .
C20 C 0.37980(16) 0.3010(2) 0.40571(12) 0.0357(5) Uani 1 1 d . . . . .
H20A H 0.329245 0.276127 0.445744 0.043 Uiso 1 1 calc R U . . .
H20B H 0.338710 0.287041 0.359498 0.043 Uiso 1 1 calc R U . . .
C21 C 0.4121(2) 0.4498(2) 0.41254(14) 0.0473(6) Uani 1 1 d . . . . .
H21A H 0.345424 0.508116 0.408066 0.071 Uiso 1 1 calc R U . . .
H21B H 0.464651 0.473741 0.374159 0.071 Uiso 1 1 calc R U . . .
H21C H 0.447625 0.465442 0.459892 0.071 Uiso 1 1 calc R U . . .
C22 C 0.67754(17) -0.0085(2) 0.31701(12) 0.0344(5) Uani 1 1 d . . . . .
H22A H 0.744889 -0.043272 0.342670 0.041 Uiso 1 1 calc R U . . .
H22B H 0.632437 -0.089862 0.302040 0.041 Uiso 1 1 calc R U . . .
C23 C 0.7119(3) 0.0680(3) 0.25206(13) 0.0593(8) Uani 1 1 d . . . . .
H23A H 0.757131 0.007496 0.221412 0.089 Uiso 1 1 calc R U . . .
H23B H 0.756020 0.149241 0.266523 0.089 Uiso 1 1 calc R U . . .
H23C H 0.645545 0.098360 0.224972 0.089 Uiso 1 1 calc R U . . .

loop_
_atom_site_aniso_label
_atom_site_aniso_U_11
_atom_site_aniso_U_22
_atom_site_aniso_U_33
_atom_site_aniso_U_23
_atom_site_aniso_U_13
_atom_site_aniso_U_12
S1 0.0277(2) 0.0257(2) 0.0223(2) 0.00090(17) -0.00137(17) -0.00205(18)
O1 0.0284(7) 0.0354(8) 0.0316(7) 0.0009(6) -0.0024(6) 0.0023(6)
O2 0.0371(7) 0.0303(7) 0.0267(7) -0.0019(6) -0.0037(6) -0.0081(6)
O3 0.0362(7) 0.0334(7) 0.0240(7) -0.0005(6) -0.0051(5) 0.0005(6)
N1 0.0346(9) 0.0256(8) 0.0249(8) 0.0047(6) 0.0002(7) -0.0004(7)
N2 0.0278(9) 0.0505(11) 0.0367(10) 0.0067(8) 0.0021(7) -0.0030(8)
N3 0.0228(7) 0.0246(8) 0.0309(8) 0.0014(6) 0.0040(6) -0.0017(6)
N4 0.0240(7) 0.0213(7) 0.0251(8) 0.0001(6) 0.0003(6) -0.0011(6)
C1 0.0218(8) 0.0246(9) 0.0207(8) 0.0005(7) 0.0045(7) -0.0014(7)
C2 0.0309(9) 0.0223(9) 0.0231(9) -0.0020(7) 0.0032(7) -0.0058(7)
C3 0.0312(9) 0.0225(9) 0.0239(9) 0.0023(7) 0.0061(7) -0.0012(8)
C4 0.0231(9) 0.0285(9) 0.0204(9) -0.0011(7) 0.0035(7) 0.0021(7)
C5 0.0259(9) 0.0230(9) 0.0278(9) -0.0052(7) 0.0018(7) -0.0021(7)
C6 0.0254(9) 0.0201(8) 0.0263(9) 0.0004(7) 0.0030(7) -0.0002(7)
C7 0.0356(11) 0.0389(11) 0.0272(10) 0.0066(8) -0.0008(8) 0.0028(9)
C8 0.0280(9) 0.0289(9) 0.0198(8) -0.0003(7) -0.0051(7) -0.0059(8)
C9 0.0323(10) 0.0274(9) 0.0210(9) 0.0008(7) -0.0012(7) -0.0050(8)
C10 0.0309(10) 0.0338(10) 0.0295(10) -0.0001(8) -0.0041(8) -0.0016(8)
C11 0.0285(10) 0.0513(13) 0.0364(11) 0.0140(10) 0.0018(9) -0.0092(10)
C12 0.0323(10) 0.0342(11) 0.0295(10) 0.0092(8) -0.0051(8) -0.0057(8)
C13 0.0238(9) 0.0242(9) 0.0242(9) 0.0015(7) -0.0010(7) -0.0039(7)
C14 0.0334(10) 0.0215(9) 0.0254(9) 0.0016(7) 0.0033(7) -0.0103(8)
C15 0.0298(9) 0.0205(9) 0.0264(9) 0.0037(7) -0.0043(7) -0.0071(7)
C16 0.0421(12) 0.0227(10) 0.0483(13) 0.0098(9) -0.0167(10) -0.0087(9)
C17 0.0736(17) 0.0339(12) 0.0435(13) 0.0201(10) -0.0340(12) -0.0254(12)
C18 0.0831(18) 0.0381(12) 0.0237(10) 0.0035(9) -0.0060(11) -0.0318(13)
C19 0.0578(13) 0.0299(10) 0.0263(10) -0.0025(8) 0.0074(9) -0.0201(10)
C20 0.0267(10) 0.0329(11) 0.0476(12) -0.0008(9) 0.0081(9) 0.0027(8)
C21 0.0417(13) 0.0330(12) 0.0674(16) 0.0021(11) -0.0002(11) 0.0026(10)
C22 0.0321(10) 0.0256(10) 0.0456(12) -0.0058(9) 0.0091(9) 0.0004(8)
C23 0.0832(19) 0.0621(17) 0.0330(12) 0.0056(11) 0.0196(12) 0.0332(15)

loop_
_atom_type_symbol
_atom_type_description
_atom_type_scat_dispersion_real
_atom_type_scat_dispersion_imag
_atom_type_scat_source
C C 0.0033 0.0016 'International Tables Vol C Tables 4.2.6.8 and 6.1.1.4'
H H 0.0000 0.0000 'International Tables Vol C Tables 4.2.6.8 and 6.1.1.4'
N N 0.0061 0.0033 'International Tables Vol C Tables 4.2.6.8 and 6.1.1.4'
O O 0.0106 0.0060 'International Tables Vol C Tables 4.2.6.8 and 6.1.1.4'
S S 0.1246 0.1234 'International Tables Vol C Tables 4.2.6.8 and 6.1.1.4'

loop_
_geom_angle_atom_site_label_1
_geom_angle_atom_site_label_2
_geom_angle_atom_site_label_3
_geom_angle
_geom_angle_site_symmetry_1
_geom_angle_site_symmetry_3
_geom_angle_publ_flag
O2 S1 O1 114.60(8) . . ?
O2 S1 N1 115.15(8) . . ?
O1 S1 N1 106.33(8) . . ?
O2 S1 C1 105.93(8) . . ?
O1 S1 C1 105.51(8) . . ?
N1 S1 C1 108.82(8) . . ?
C4 O3 C7 117.36(15) . . ?
C8 N1 S1 121.38(13) . . ?
C10 N2 C11 114.36(18) . . ?
C13 N3 C14 108.23(15) . . ?
C13 N3 C20 123.77(16) . . ?
C14 N3 C20 127.97(16) . . ?
C13 N4 C15 108.14(15) . . ?
C13 N4 C22 125.44(16) . . ?
C15 N4 C22 126.27(16) . . ?
C2 C1 C6 119.65(16) . . ?
C2 C1 S1 120.63(13) . . ?
C6 C1 S1 119.71(13) . . ?
C1 C2 C3 120.76(16) . . ?
C1 C2 H2 119.6 . . ?
C3 C2 H2 119.6 . . ?
C4 C3 C2 119.28(16) . . ?
C4 C3 H3 120.4 . . ?
C2 C3 H3 120.4 . . ?
O3 C4 C3 124.34(16) . . ?
O3 C4 C5 115.55(16) . . ?
C3 C4 C5 120.11(16) . . ?
C6 C5 C4 120.22(16) . . ?
C6 C5 H5 119.9 . . ?
C4 C5 H5 119.9 . . ?
C5 C6 C1 119.94(16) . . ?
C5 C6 H6 120.0 . . ?
C1 C6 H6 120.0 . . ?
O3 C7 H7A 109.5 . . ?
O3 C7 H7B 109.5 . . ?
H7A C7 H7B 109.5 . . ?
O3 C7 H7C 109.5 . . ?
H7A C7 H7C 109.5 . . ?
H7B C7 H7C 109.5 . . ?
N1 C8 C12 116.89(17) . . ?
N1 C8 C9 128.30(17) . . ?
C12 C8 C9 114.82(17) . . ?
C10 C9 C8 119.88(17) . . ?
C10 C9 H9 120.1 . . ?
C8 C9 H9 120.1 . . ?
N2 C10 C9 125.44(19) . . ?
N2 C10 H10 117.3 . . ?
C9 C10 H10 117.3 . . ?
N2 C11 C12 124.98(19) . . ?
N2 C11 H11 117.5 . . ?
C12 C11 H11 117.5 . . ?
C11 C12 C8 120.41(19) . . ?
C11 C12 H12 119.8 . . ?
C8 C12 H12 119.8 . . ?
N3 C13 N4 110.51(16) . . ?
N3 C13 H13 124.7 . . ?
N4 C13 H13 124.7 . . ?
N3 C14 C15 106.55(15) . . ?
N3 C14 C19 131.36(19) . . ?
C15 C14 C19 122.08(19) . . ?
N4 C15 C14 106.57(15) . . ?
N4 C15 C16 131.48(19) . . ?
C14 C15 C16 121.95(19) . . ?
C15 C16 C17 115.3(2) . . ?
C15 C16 H16 122.4 . . ?
C17 C16 H16 122.4 . . ?
C16 C17 C18 122.4(2) . . ?
C16 C17 H17 118.8 . . ?
C18 C17 H17 118.8 . . ?
C19 C18 C17 122.0(2) . . ?
C19 C18 H18 119.0 . . ?
C17 C18 H18 119.0 . . ?
C18 C19 C14 116.2(2) . . ?
C18 C19 H19 121.9 . . ?
C14 C19 H19 121.9 . . ?
N3 C20 C21 111.70(17) . . ?
N3 C20 H20A 109.3 . . ?
C21 C20 H20A 109.3 . . ?
N3 C20 H20B 109.3 . . ?
C21 C20 H20B 109.3 . . ?
H20A C20 H20B 107.9 . . ?
C20 C21 H21A 109.5 . . ?
C20 C21 H21B 109.5 . . ?
H21A C21 H21B 109.5 . . ?
C20 C21 H21C 109.5 . . ?
H21A C21 H21C 109.5 . . ?
H21B C21 H21C 109.5 . . ?
C23 C22 N4 112.73(17) . . ?
C23 C22 H22A 109.0 . . ?
N4 C22 H22A 109.0 . . ?
C23 C22 H22B 109.0 . . ?
N4 C22 H22B 109.0 . . ?
H22A C22 H22B 107.8 . . ?
C22 C23 H23A 109.5 . . ?
C22 C23 H23B 109.5 . . ?
H23A C23 H23B 109.5 . . ?
C22 C23 H23C 109.5 . . ?
H23A C23 H23C 109.5 . . ?
H23B C23 H23C 109.5 . . ?

loop_
_geom_bond_atom_site_label_1
_geom_bond_atom_site_label_2
_geom_bond_distance
_geom_bond_site_symmetry_2
_geom_bond_publ_flag
S1 O2 1.4521(14) . ?
S1 O1 1.4543(14) . ?
S1 N1 1.5732(16) . ?
S1 C1 1.7746(18) . ?
O3 C4 1.363(2) . ?
O3 C7 1.432(2) . ?
N1 C8 1.381(2) . ?
N2 C10 1.343(3) . ?
N2 C11 1.344(3) . ?
N3 C13 1.328(2) . ?
N3 C14 1.388(2) . ?
N3 C20 1.471(2) . ?
N4 C13 1.331(2) . ?
N4 C15 1.388(2) . ?
N4 C22 1.477(2) . ?
C1 C2 1.380(2) . ?
C1 C6 1.393(2) . ?
C2 C3 1.394(3) . ?
C2 H2 0.9500 . ?
C3 C4 1.382(3) . ?
C3 H3 0.9500 . ?
C4 C5 1.396(3) . ?
C5 C6 1.378(3) . ?
C5 H5 0.9500 . ?
C6 H6 0.9500 . ?
C7 H7A 0.9800 . ?
C7 H7B 0.9800 . ?
C7 H7C 0.9800 . ?
C8 C12 1.409(3) . ?
C8 C9 1.409(3) . ?
C9 C10 1.379(3) . ?
C9 H9 0.9500 . ?
C10 H10 0.9500 . ?
C11 C12 1.376(3) . ?
C11 H11 0.9500 . ?
C12 H12 0.9500 . ?
C13 H13 0.9500 . ?
C14 C15 1.393(3) . ?
C14 C19 1.396(3) . ?
C15 C16 1.394(3) . ?
C16 C17 1.395(3) . ?
C16 H16 0.9500 . ?
C17 C18 1.399(4) . ?
C17 H17 0.9500 . ?
C18 C19 1.368(3) . ?
C18 H18 0.9500 . ?
C19 H19 0.9500 . ?
C20 C21 1.491(3) . ?
C20 H20A 0.9900 . ?
C20 H20B 0.9900 . ?
C21 H21A 0.9800 . ?
C21 H21B 0.9800 . ?
C21 H21C 0.9800 . ?
C22 C23 1.471(3) . ?
C22 H22A 0.9900 . ?
C22 H22B 0.9900 . ?
C23 H23A 0.9800 . ?
C23 H23B 0.9800 . ?
C23 H23C 0.9800 . ?

loop_
_geom_torsion_atom_site_label_1
_geom_torsion_atom_site_label_2
_geom_torsion_atom_site_label_3
_geom_torsion_atom_site_label_4
_geom_torsion
_geom_torsion_site_symmetry_1
_geom_torsion_site_symmetry_2
_geom_torsion_site_symmetry_3
_geom_torsion_site_symmetry_4
_geom_torsion_publ_flag
O2 S1 N1 C8 48.05(17) . . . . ?
O1 S1 N1 C8 176.13(14) . . . . ?
C1 S1 N1 C8 -70.65(16) . . . . ?
O2 S1 C1 C2 7.62(17) . . . . ?
O1 S1 C1 C2 -114.28(15) . . . . ?
N1 S1 C1 C2 131.97(15) . . . . ?
O2 S1 C1 C6 -173.73(14) . . . . ?
O1 S1 C1 C6 64.36(16) . . . . ?
N1 S1 C1 C6 -49.39(16) . . . . ?
C6 C1 C2 C3 -1.9(3) . . . . ?
S1 C1 C2 C3 176.76(13) . . . . ?
C1 C2 C3 C4 0.2(3) . . . . ?
C7 O3 C4 C3 -2.3(3) . . . . ?
C7 O3 C4 C5 178.58(16) . . . . ?
C2 C3 C4 O3 -177.74(16) . . . . ?
C2 C3 C4 C5 1.3(3) . . . . ?
O3 C4 C5 C6 177.99(15) . . . . ?
C3 C4 C5 C6 -1.2(3) . . . . ?
C4 C5 C6 C1 -0.5(3) . . . . ?
C2 C1 C6 C5 2.0(3) . . . . ?
S1 C1 C6 C5 -176.61(13) . . . . ?
S1 N1 C8 C12 -172.66(14) . . . . ?
S1 N1 C8 C9 7.9(3) . . . . ?
N1 C8 C9 C10 -179.10(18) . . . . ?
C12 C8 C9 C10 1.4(2) . . . . ?
C11 N2 C10 C9 -3.3(3) . . . . ?
C8 C9 C10 N2 1.8(3) . . . . ?
C10 N2 C11 C12 1.5(3) . . . . ?
N2 C11 C12 C8 1.7(3) . . . . ?
N1 C8 C12 C11 177.43(17) . . . . ?
C9 C8 C12 C11 -3.0(3) . . . . ?
C14 N3 C13 N4 0.1(2) . . . . ?
C20 N3 C13 N4 178.32(16) . . . . ?
C15 N4 C13 N3 -0.3(2) . . . . ?
C22 N4 C13 N3 175.44(16) . . . . ?
C13 N3 C14 C15 0.20(19) . . . . ?
C20 N3 C14 C15 -177.93(17) . . . . ?
C13 N3 C14 C19 -178.92(19) . . . . ?
C20 N3 C14 C19 2.9(3) . . . . ?
C13 N4 C15 C14 0.45(19) . . . . ?
C22 N4 C15 C14 -175.28(16) . . . . ?
C13 N4 C15 C16 -179.35(19) . . . . ?
C22 N4 C15 C16 4.9(3) . . . . ?
N3 C14 C15 N4 -0.40(19) . . . . ?
C19 C14 C15 N4 178.83(16) . . . . ?
N3 C14 C15 C16 179.43(16) . . . . ?
C19 C14 C15 C16 -1.3(3) . . . . ?
N4 C15 C16 C17 -179.22(18) . . . . ?
C14 C15 C16 C17 1.0(3) . . . . ?
C15 C16 C17 C18 -0.1(3) . . . . ?
C16 C17 C18 C19 -0.5(3) . . . . ?
C17 C18 C19 C14 0.2(3) . . . . ?
N3 C14 C19 C18 179.72(18) . . . . ?
C15 C14 C19 C18 0.7(3) . . . . ?
C13 N3 C20 C21 -101.6(2) . . . . ?
C14 N3 C20 C21 76.3(2) . . . . ?
C13 N4 C22 C23 51.5(3) . . . . ?
C15 N4 C22 C23 -133.5(2) . . . . ?
